data_7226390
loop_
_publ_author_name
'Han, Mengke'
'Chen, Ming'
'Ebendorff-Heidepriem, Heike'
'fang, cheng'
'Qin, Anjun'
'Zhang, Hu'
'Tang, Ben Zhong'
'Tang, Youhong'
'Ruan, Yinlan'

_publ_section_title
;
 An optical fibre sensor for remotely detecting water traces in organic
 solvents
;
_journal_name_full 'RSC Adv.'
_journal_paper_doi 10.1039/C6RA17475B
_journal_year 2016
_chemical_formula_moiety 'C46 H33 N3'
_chemical_formula_sum 'C46 H33 N3'
_chemical_formula_weight 627.75
_chemical_name_systematic
;
 ? 
;
_space_group_crystal_system triclinic
_space_group_IT_number 2
_space_group_name_Hall '-P 1'
_space_group_name_H-M_alt 'P -1'
_symmetry_space_group_name_Hall '-P 1'
_symmetry_space_group_name_H-M 'P -1'
_atom_sites_solution_hydrogens geom
_atom_sites_solution_primary direct
_atom_sites_solution_secondary difmap
_audit_block_doi 10.5517/cc1jmzlq
_audit_creation_date 2014-05-14
_audit_creation_method
;
Olex2 1.2
(compiled 2014.03.20 svn.r2914 for OlexSys, GUI svn.r4816)
;
_audit_update_record
;
2015-08-18 deposited with the CCDC.
2016-08-26 downloaded from the CCDC.
;
_cell_angle_alpha 84.075(5)
_cell_angle_beta 86.526(5)
_cell_angle_gamma 67.905(6)
_cell_formula_units_Z 2
_cell_length_a 10.0930(7)
_cell_length_b 10.8435(6)
_cell_length_c 16.7973(10)
_cell_measurement_reflns_used 2089
_cell_measurement_temperature 293(2)
_cell_measurement_theta_max 29.5577
_cell_measurement_theta_min 3.0317
_cell_volume 1693.8(2)
_computing_cell_refinement
;
CrysAlisPro, Agilent Technologies,
Version 1.171.35.11 (release 16-05-2011 CrysAlis171 .NET)
(compiled May 16 2011,17:55:39)
;
_computing_data_collection
;
CrysAlisPro, Agilent Technologies,
Version 1.171.35.11 (release 16-05-2011 CrysAlis171 .NET)
(compiled May 16 2011,17:55:39)
;
_computing_data_reduction
;
CrysAlisPro, Agilent Technologies,
Version 1.171.35.11 (release 16-05-2011 CrysAlis171 .NET)
(compiled May 16 2011,17:55:39)
;
_computing_molecular_graphics 'Olex2 (Dolomanov et al., 2009)'
_computing_publication_material 'Olex2 (Dolomanov et al., 2009)'
_computing_structure_refinement 'ShelXL (Sheldrick, 2008)'
_computing_structure_solution 'ShelXS (Sheldrick, 2008)'
_diffrn_ambient_temperature 293.15
_diffrn_detector_area_resol_mean 10.3592
_diffrn_measured_fraction_theta_full 0.998
_diffrn_measured_fraction_theta_max 0.998
_diffrn_measurement_device_type 'Xcalibur, Atlas, Gemini ultra'
_diffrn_measurement_method '\w scans'
_diffrn_orient_matrix_UB_11 0.0583456000
_diffrn_orient_matrix_UB_12 -0.0080434000
_diffrn_orient_matrix_UB_13 0.0242295000
_diffrn_orient_matrix_UB_21 0.0471282000
_diffrn_orient_matrix_UB_22 -0.0455620000
_diffrn_orient_matrix_UB_23 -0.0259643000
_diffrn_orient_matrix_UB_31 0.0114289000
_diffrn_orient_matrix_UB_32 0.0536784000
_diffrn_orient_matrix_UB_33 -0.0232835000
_diffrn_radiation_monochromator graphite
_diffrn_radiation_type MoK\a
_diffrn_radiation_wavelength 0.71073
_diffrn_reflns_av_R_equivalents 0.0355
_diffrn_reflns_av_unetI/netI 0.0596
_diffrn_reflns_limit_h_max 12
_diffrn_reflns_limit_h_min -10
_diffrn_reflns_limit_k_max 12
_diffrn_reflns_limit_k_min -13
_diffrn_reflns_limit_l_max 20
_diffrn_reflns_limit_l_min -20
_diffrn_reflns_number 10610
_diffrn_reflns_theta_full 25.35
_diffrn_reflns_theta_max 25.35
_diffrn_reflns_theta_min 3.04
_diffrn_source 'Enhance (Mo) X-ray Source'
_exptl_absorpt_coefficient_mu 0.072
_exptl_absorpt_correction_T_max 1.00000
_exptl_absorpt_correction_T_min 0.82322
_exptl_absorpt_correction_type multi-scan
_exptl_absorpt_process_details
;
CrysAlisPro, Agilent Technologies,
Version 1.171.35.11 (release 16-05-2011 CrysAlis171 .NET)
(compiled May 16 2011,17:55:39)
Empirical absorption correction using spherical harmonics,
 implemented in SCALE3 ABSPACK scaling algorithm.
;
_exptl_crystal_colour yellow
_exptl_crystal_density_diffrn 1.231
_exptl_crystal_density_method 'not measured'
_exptl_crystal_description platelet
_exptl_crystal_F_000 660
_exptl_crystal_size_max 0.45
_exptl_crystal_size_mid 0.23
_exptl_crystal_size_min 0.2
_refine_diff_density_max 0.323
_refine_diff_density_min -0.219
_refine_diff_density_rms 0.039
_refine_ls_extinction_method none
_refine_ls_goodness_of_fit_ref 1.028
_refine_ls_hydrogen_treatment constr
_refine_ls_matrix_type full
_refine_ls_number_parameters 442
_refine_ls_number_reflns 6175
_refine_ls_number_restraints 0
_refine_ls_restrained_S_all 1.028
_refine_ls_R_factor_all 0.0954
_refine_ls_R_factor_gt 0.0535
_refine_ls_shift/su_max 0.000
_refine_ls_shift/su_mean 0.000
_refine_ls_structure_factor_coef Fsqd
_refine_ls_weighting_details 'calc w=1/[\s^2^(Fo^2^)+(0.0580P)^2^+0.1522P] where P=(Fo^2^+2Fc^2^)/3'
_refine_ls_weighting_scheme calc
_refine_ls_wR_factor_gt 0.1193
_refine_ls_wR_factor_ref 0.1496
_reflns_number_gt 3934
_reflns_number_total 6175
_reflns_threshold_expression >2sigma(I)
_cod_data_source_file c6ra17475b1.cif
_cod_data_source_block 140514_cm_7
_cod_original_cell_volume 1693.77(18)
_cod_database_code 7226390
_chemical_oxdiff_formula 'c10 h10 n2'
_reflns_odcompleteness_completeness 99.64
_reflns_odcompleteness_iscentric 1
_reflns_odcompleteness_theta 26.32
_olex2_refinement_description
;
1. Fixed Uiso
 At 1.2 times of:
  All C(H) groups
2.a Aromatic/amide H refined with riding coordinates:
 C2(H2), C3(H3), C4(H4), C5(H5), C6(H6), C8(H8), C9(H9), C10(H10), C11(H11),
 C12(H12), C18(H18), C19(H19), C20(H20), C21(H21), C22(H22), C24(H24), C25(H25),
  C27(H27), C28(H28), C30(H30), C31(H31), C33(H33), C34(H34), C36(H36),
 C37(H37), C38(H38), C39(H39), C40(H40), C42(H42), C43(H43), C44(H44), C45(H45),
  C46(H46)
;

loop_
_space_group_symop_id
_space_group_symop_operation_xyz
1 'x, y, z'
2 '-x, -y, -z'

loop_
_atom_site_label
_atom_site_type_symbol
_atom_site_fract_x
_atom_site_fract_y
_atom_site_fract_z
_atom_site_U_iso_or_equiv
_atom_site_adp_type
_atom_site_occupancy
_atom_site_calc_flag
_atom_site_refinement_flags_posn
N1 N 0.68459(18) 0.10514(16) 0.39857(10) 0.0422(4) Uani 1 d .
N2 N 0.96594(18) 0.03739(16) 0.35128(11) 0.0414(4) Uani 1 d .
N3 N 0.2066(2) 0.6770(2) 0.88052(13) 0.0634(6) Uani 1 d .
C1 C 0.6378(2) -0.0192(2) 0.30172(13) 0.0422(5) Uani 1 d .
C2 C 0.5226(2) -0.0369(2) 0.34302(15) 0.0516(6) Uani 1 d .
H2 H 0.5123 -0.0287 0.3978 0.062 Uiso 1 calc R
C3 C 0.4226(3) -0.0663(2) 0.30458(17) 0.0587(7) Uani 1 d .
H3 H 0.3466 -0.0791 0.3335 0.070 Uiso 1 calc R
C4 C 0.4354(3) -0.0767(2) 0.22392(17) 0.0616(7) Uani 1 d .
H4 H 0.3679 -0.0962 0.1978 0.074 Uiso 1 calc R
C5 C 0.5485(3) -0.0582(3) 0.18122(16) 0.0644(7) Uani 1 d .
H5 H 0.5573 -0.0652 0.1263 0.077 Uiso 1 calc R
C6 C 0.6481(3) -0.0294(2) 0.21978(14) 0.0533(6) Uani 1 d .
H6 H 0.7238 -0.0166 0.1905 0.064 Uiso 1 calc R
C7 C 0.9679(2) -0.1402(2) 0.27637(13) 0.0417(5) Uani 1 d .
C8 C 0.9407(3) -0.2569(2) 0.28616(15) 0.0532(6) Uani 1 d .
H8 H 0.8717 -0.2647 0.3235 0.064 Uiso 1 calc R
C9 C 1.0160(3) -0.3624(2) 0.24042(17) 0.0628(7) Uani 1 d .
H9 H 0.9973 -0.4406 0.2471 0.075 Uiso 1 calc R
C10 C 1.1177(3) -0.3512(3) 0.18546(16) 0.0662(8) Uani 1 d .
H10 H 1.1674 -0.4216 0.1546 0.079 Uiso 1 calc R
C11 C 1.1465(3) -0.2363(3) 0.17582(15) 0.0633(7) Uani 1 d .
H11 H 1.2156 -0.2290 0.1385 0.076 Uiso 1 calc R
C12 C 1.0727(2) -0.1320(2) 0.22152(14) 0.0495(6) Uani 1 d .
H12 H 1.0937 -0.0550 0.2154 0.059 Uiso 1 calc R
C13 C 0.7406(2) 0.01838(19) 0.34271(13) 0.0396(5) Uani 1 d .
C14 C 0.8888(2) -0.02615(19) 0.32500(12) 0.0391(5) Uani 1 d .
C15 C 0.9041(2) 0.13547(19) 0.39997(12) 0.0379(5) Uani 1 d .
C16 C 0.7641(2) 0.16121(19) 0.42990(12) 0.0378(5) Uani 1 d .
C17 C 0.9933(2) 0.21198(19) 0.41523(12) 0.0393(5) Uani 1 d .
C18 C 1.1341(2) 0.1463(2) 0.43779(16) 0.0553(7) Uani 1 d .
H18 H 1.1722 0.0535 0.4450 0.066 Uiso 1 calc R
C19 C 1.2177(3) 0.2173(3) 0.44964(19) 0.0742(8) Uani 1 d .
H19 H 1.3115 0.1720 0.4657 0.089 Uiso 1 calc R
C20 C 1.1647(3) 0.3540(3) 0.43803(17) 0.0670(8) Uani 1 d .
H20 H 1.2223 0.4014 0.4453 0.080 Uiso 1 calc R
C21 C 1.0258(3) 0.4198(2) 0.41564(15) 0.0594(7) Uani 1 d .
H21 H 0.9890 0.5126 0.4080 0.071 Uiso 1 calc R
C22 C 0.9395(3) 0.3504(2) 0.40420(13) 0.0479(6) Uani 1 d .
H22 H 0.8452 0.3965 0.3891 0.057 Uiso 1 calc R
C23 C 0.6926(2) 0.24562(19) 0.49634(12) 0.0389(5) Uani 1 d .
C24 C 0.7657(2) 0.2723(2) 0.55613(13) 0.0430(5) Uani 1 d .
H24 H 0.8651 0.2403 0.5539 0.052 Uiso 1 calc R
C25 C 0.6932(2) 0.3454(2) 0.61849(13) 0.0447(5) Uani 1 d .
H25 H 0.7444 0.3634 0.6569 0.054 Uiso 1 calc R
C26 C 0.5443(2) 0.3927(2) 0.62476(13) 0.0430(5) Uani 1 d .
C27 C 0.4718(2) 0.3669(2) 0.56504(14) 0.0484(6) Uani 1 d .
H27 H 0.3724 0.3981 0.5676 0.058 Uiso 1 calc R
C28 C 0.5442(2) 0.2959(2) 0.50188(13) 0.0459(6) Uani 1 d .
H28 H 0.4926 0.2813 0.4622 0.055 Uiso 1 calc R
C29 C 0.4640(2) 0.4641(2) 0.69415(13) 0.0457(6) Uani 1 d .
C30 C 0.4854(3) 0.5726(2) 0.71980(14) 0.0557(7) Uani 1 d .
H30 H 0.5574 0.5984 0.6955 0.067 Uiso 1 calc R
C31 C 0.4019(3) 0.6434(2) 0.78092(15) 0.0595(7) Uani 1 d .
H31 H 0.4165 0.7174 0.7959 0.071 Uiso 1 calc R
C32 C 0.2973(2) 0.6046(2) 0.81961(14) 0.0529(6) Uani 1 d .
C33 C 0.2794(3) 0.4927(2) 0.79689(15) 0.0561(7) Uani 1 d .
H33 H 0.2128 0.4626 0.8242 0.067 Uiso 1 calc R
C34 C 0.3589(2) 0.4254(2) 0.73445(14) 0.0523(6) Uani 1 d .
H34 H 0.3424 0.3528 0.7188 0.063 Uiso 1 calc R
C35 C 0.2489(3) 0.7574(3) 0.92689(15) 0.0556(6) Uani 1 d .
C36 C 0.3800(3) 0.7090(3) 0.96253(19) 0.0839(9) Uani 1 d .
H36 H 0.4422 0.6213 0.9576 0.101 Uiso 1 calc R
C37 C 0.4196(4) 0.7935(4) 1.00664(19) 0.0899(10) Uani 1 d .
H37 H 0.5077 0.7619 1.0312 0.108 Uiso 1 calc R
C38 C 0.3271(4) 0.9220(4) 1.01271(18) 0.0847(9) Uani 1 d .
H38 H 0.3537 0.9782 1.0409 0.102 Uiso 1 calc R
C39 C 0.1991(4) 0.9686(3) 0.97889(19) 0.0776(9) Uani 1 d .
H39 H 0.1371 1.0561 0.9844 0.093 Uiso 1 calc R
C40 C 0.1587(3) 0.8875(3) 0.93592(15) 0.0638(7) Uani 1 d .
H40 H 0.0693 0.9210 0.9127 0.077 Uiso 1 calc R
C41 C 0.0595(3) 0.6931(2) 0.88280(15) 0.0538(6) Uani 1 d .
C42 C -0.0062(3) 0.6727(3) 0.95456(17) 0.0698(8) Uani 1 d .
H42 H 0.0449 0.6488 1.0016 0.084 Uiso 1 calc R
C43 C -0.1495(4) 0.6879(3) 0.9561(2) 0.0855(10) Uani 1 d .
H43 H -0.1942 0.6744 1.0045 0.103 Uiso 1 calc R
C44 C -0.2248(4) 0.7224(3) 0.8876(3) 0.0917(11) Uani 1 d .
H44 H -0.3204 0.7319 0.8892 0.110 Uiso 1 calc R
C45 C -0.1604(3) 0.7430(3) 0.8168(2) 0.0859(10) Uani 1 d .
H45 H -0.2123 0.7667 0.7701 0.103 Uiso 1 calc R
C46 C -0.0192(3) 0.7292(3) 0.81370(17) 0.0660(7) Uani 1 d .
H46 H 0.0237 0.7442 0.7650 0.079 Uiso 1 calc R

loop_
_atom_site_aniso_label
_atom_site_aniso_U_11
_atom_site_aniso_U_22
_atom_site_aniso_U_33
_atom_site_aniso_U_23
_atom_site_aniso_U_13
_atom_site_aniso_U_12
N1 0.0413(11) 0.0462(10) 0.0413(11) -0.0088(8) 0.0022(8) -0.0181(8)
N2 0.0396(10) 0.0426(10) 0.0442(11) -0.0101(8) 0.0024(8) -0.0166(8)
N3 0.0506(13) 0.0839(15) 0.0605(14) -0.0372(11) 0.0138(11) -0.0247(11)
C1 0.0413(13) 0.0444(12) 0.0444(14) -0.0098(10) 0.0014(10) -0.0189(10)
C2 0.0506(14) 0.0609(14) 0.0494(15) -0.0157(11) 0.0055(12) -0.0259(12)
C3 0.0467(15) 0.0699(16) 0.0699(19) -0.0167(13) 0.0093(13) -0.0324(12)
C4 0.0535(16) 0.0761(17) 0.0676(19) -0.0184(14) -0.0081(14) -0.0340(13)
C5 0.0655(17) 0.0915(19) 0.0472(16) -0.0147(13) -0.0058(13) -0.0387(15)
C6 0.0510(15) 0.0729(15) 0.0452(15) -0.0071(11) -0.0002(11) -0.0329(12)
C7 0.0413(13) 0.0440(12) 0.0410(13) -0.0088(9) -0.0032(10) -0.0156(10)
C8 0.0545(15) 0.0495(13) 0.0576(16) -0.0105(11) 0.0041(12) -0.0211(11)
C9 0.0711(18) 0.0472(14) 0.0741(19) -0.0188(12) -0.0061(15) -0.0225(12)
C10 0.0774(19) 0.0608(16) 0.0562(17) -0.0281(13) 0.0028(15) -0.0158(14)
C11 0.0625(17) 0.0697(17) 0.0544(17) -0.0177(13) 0.0137(13) -0.0199(13)
C12 0.0512(14) 0.0505(13) 0.0480(15) -0.0111(11) 0.0049(12) -0.0197(11)
C13 0.0422(13) 0.0423(11) 0.0368(12) -0.0059(9) 0.0021(10) -0.0183(10)
C14 0.0402(13) 0.0393(11) 0.0396(13) -0.0060(9) -0.0002(10) -0.0164(9)
C15 0.0353(12) 0.0396(11) 0.0388(12) -0.0069(9) -0.0008(9) -0.0132(9)
C16 0.0378(12) 0.0404(11) 0.0362(12) -0.0055(9) -0.0027(9) -0.0148(9)
C17 0.0400(13) 0.0429(12) 0.0361(12) -0.0096(9) 0.0044(10) -0.0157(10)
C18 0.0424(14) 0.0457(13) 0.0769(19) -0.0123(12) -0.0029(12) -0.0134(11)
C19 0.0463(16) 0.0720(18) 0.112(3) -0.0205(16) -0.0106(15) -0.0264(14)
C20 0.0652(19) 0.0705(17) 0.083(2) -0.0196(14) 0.0013(15) -0.0422(15)
C21 0.080(2) 0.0440(13) 0.0606(17) -0.0100(11) 0.0023(14) -0.0296(13)
C22 0.0521(14) 0.0416(12) 0.0476(14) -0.0056(10) -0.0023(11) -0.0142(11)
C23 0.0381(12) 0.0415(11) 0.0367(12) -0.0070(9) 0.0020(10) -0.0139(9)
C24 0.0342(12) 0.0512(12) 0.0426(13) -0.0104(10) 0.0008(10) -0.0135(10)
C25 0.0439(13) 0.0535(13) 0.0400(13) -0.0109(10) -0.0028(10) -0.0200(10)
C26 0.0423(13) 0.0443(12) 0.0407(13) -0.0084(9) 0.0038(10) -0.0135(10)
C27 0.0336(12) 0.0574(14) 0.0520(15) -0.0161(11) 0.0010(11) -0.0120(10)
C28 0.0380(13) 0.0581(13) 0.0441(14) -0.0140(10) -0.0028(10) -0.0181(10)
C29 0.0404(13) 0.0505(13) 0.0428(14) -0.0099(10) 0.0023(10) -0.0120(10)
C30 0.0576(16) 0.0645(15) 0.0505(15) -0.0183(12) 0.0136(12) -0.0276(12)
C31 0.0675(17) 0.0601(15) 0.0591(17) -0.0229(12) 0.0123(13) -0.0305(13)
C32 0.0482(14) 0.0607(14) 0.0513(15) -0.0221(11) 0.0095(12) -0.0191(12)
C33 0.0513(15) 0.0639(15) 0.0569(16) -0.0184(12) 0.0159(12) -0.0250(12)
C34 0.0485(14) 0.0526(13) 0.0569(16) -0.0175(11) 0.0079(12) -0.0182(11)
C35 0.0491(15) 0.0790(17) 0.0419(14) -0.0184(12) 0.0071(12) -0.0253(13)
C36 0.065(2) 0.111(2) 0.070(2) -0.0250(18) 0.0120(16) -0.0249(18)
C37 0.066(2) 0.148(3) 0.072(2) -0.037(2) 0.0031(16) -0.052(2)
C38 0.083(2) 0.129(3) 0.0585(19) -0.0363(18) 0.0176(18) -0.053(2)
C39 0.085(2) 0.0830(19) 0.075(2) -0.0265(16) 0.0180(18) -0.0410(17)
C40 0.0709(18) 0.0742(18) 0.0532(17) -0.0212(13) 0.0105(14) -0.0327(15)
C41 0.0537(15) 0.0556(14) 0.0517(16) -0.0205(11) 0.0111(13) -0.0178(12)
C42 0.072(2) 0.0755(18) 0.0585(18) -0.0130(13) 0.0113(15) -0.0237(15)
C43 0.073(2) 0.094(2) 0.092(3) -0.0182(19) 0.032(2) -0.0377(18)
C44 0.059(2) 0.093(2) 0.126(3) -0.032(2) 0.012(2) -0.0265(17)
C45 0.063(2) 0.085(2) 0.098(3) -0.0247(18) -0.0152(19) -0.0087(16)
C46 0.0618(18) 0.0722(17) 0.0582(18) -0.0106(13) 0.0017(14) -0.0178(14)

loop_
_atom_type_symbol
_atom_type_description
_atom_type_scat_dispersion_real
_atom_type_scat_dispersion_imag
_atom_type_scat_source
C C 0.0033 0.0016 'International Tables Vol C Tables 4.2.6.8 and 6.1.1.4'
H H 0.0000 0.0000 'International Tables Vol C Tables 4.2.6.8 and 6.1.1.4'
N N 0.0061 0.0033 'International Tables Vol C Tables 4.2.6.8 and 6.1.1.4'

loop_
_citation_id
_citation_doi
_citation_year
1 10.1039/C5TC03299G 2016

loop_
_geom_angle_atom_site_label_1
_geom_angle_atom_site_label_2
_geom_angle_atom_site_label_3
_geom_angle
C16 N1 C13 120.37(17)
C14 N2 C15 119.57(17)
C32 N3 C41 118.5(2)
C35 N3 C32 121.6(2)
C35 N3 C41 118.41(18)
C2 C1 C6 117.8(2)
C2 C1 C13 120.9(2)
C6 C1 C13 121.17(19)
C1 C2 H2 119.3
C3 C2 C1 121.4(2)
C3 C2 H2 119.3
C2 C3 H3 120.1
C4 C3 C2 119.9(2)
C4 C3 H3 120.1
C3 C4 H4 120.0
C3 C4 C5 119.9(2)
C5 C4 H4 120.0
C4 C5 H5 120.0
C6 C5 C4 120.0(2)
C6 C5 H5 120.0
C1 C6 H6 119.5
C5 C6 C1 121.1(2)
C5 C6 H6 119.5
C8 C7 C14 121.13(19)
C12 C7 C8 118.73(19)
C12 C7 C14 120.13(19)
C7 C8 H8 119.9
C7 C8 C9 120.3(2)
C9 C8 H8 119.9
C8 C9 H9 120.0
C10 C9 C8 120.0(2)
C10 C9 H9 120.0
C9 C10 H10 119.9
C9 C10 C11 120.2(2)
C11 C10 H10 119.9
C10 C11 H11 120.1
C10 C11 C12 119.9(2)
C12 C11 H11 120.1
C7 C12 H12 119.5
C11 C12 C7 120.9(2)
C11 C12 H12 119.5
N1 C13 C1 115.86(17)
N1 C13 C14 119.3(2)
C14 C13 C1 124.78(18)
N2 C14 C7 116.19(18)
N2 C14 C13 119.55(18)
C13 C14 C7 124.24(19)
N2 C15 C16 120.14(19)
N2 C15 C17 114.56(17)
C16 C15 C17 125.26(17)
N1 C16 C15 119.18(18)
N1 C16 C23 114.63(18)
C15 C16 C23 126.18(19)
C18 C17 C15 120.57(19)
C18 C17 C22 118.6(2)
C22 C17 C15 120.8(2)
C17 C18 H18 119.8
C19 C18 C17 120.5(2)
C19 C18 H18 119.8
C18 C19 H19 119.6
C20 C19 C18 120.8(3)
C20 C19 H19 119.6
C19 C20 H20 120.4
C21 C20 C19 119.2(2)
C21 C20 H20 120.4
C20 C21 H21 119.6
C20 C21 C22 120.9(2)
C22 C21 H21 119.6
C17 C22 H22 120.0
C21 C22 C17 120.0(2)
C21 C22 H22 120.0
C24 C23 C16 123.99(19)
C28 C23 C16 118.5(2)
C28 C23 C24 117.48(19)
C23 C24 H24 119.4
C25 C24 C23 121.2(2)
C25 C24 H24 119.4
C24 C25 H25 119.5
C24 C25 C26 121.0(2)
C26 C25 H25 119.5
C25 C26 C29 122.1(2)
C27 C26 C25 117.71(19)
C27 C26 C29 120.1(2)
C26 C27 H27 119.4
C28 C27 C26 121.3(2)
C28 C27 H27 119.4
C23 C28 H28 119.3
C27 C28 C23 121.3(2)
C27 C28 H28 119.3
C30 C29 C26 122.6(2)
C30 C29 C34 117.4(2)
C34 C29 C26 120.0(2)
C29 C30 H30 119.3
C29 C30 C31 121.4(2)
C31 C30 H30 119.3
C30 C31 H31 119.8
C32 C31 C30 120.4(2)
C32 C31 H31 119.8
C31 C32 N3 122.1(2)
C31 C32 C33 118.6(2)
C33 C32 N3 119.3(2)
C32 C33 H33 119.6
C34 C33 C32 120.8(2)
C34 C33 H33 119.6
C29 C34 H34 119.4
C33 C34 C29 121.3(2)
C33 C34 H34 119.4
C36 C35 N3 121.3(2)
C36 C35 C40 118.8(3)
C40 C35 N3 119.9(2)
C35 C36 H36 120.2
C35 C36 C37 119.5(3)
C37 C36 H36 120.2
C36 C37 H37 120.3
C38 C37 C36 119.3(3)
C38 C37 H37 120.3
C37 C38 H38 119.4
C39 C38 C37 121.2(3)
C39 C38 H38 119.4
C38 C39 H39 119.9
C38 C39 C40 120.3(3)
C40 C39 H39 119.9
C35 C40 H40 119.5
C39 C40 C35 120.9(3)
C39 C40 H40 119.5
C42 C41 N3 120.0(3)
C42 C41 C46 119.0(3)
C46 C41 N3 120.9(2)
C41 C42 H42 120.2
C41 C42 C43 119.6(3)
C43 C42 H42 120.2
C42 C43 H43 119.7
C44 C43 C42 120.6(3)
C44 C43 H43 119.7
C43 C44 H44 120.0
C43 C44 C45 120.0(3)
C45 C44 H44 120.0
C44 C45 H45 119.7
C44 C45 C46 120.6(3)
C46 C45 H45 119.7
C41 C46 H46 119.9
C45 C46 C41 120.2(3)
C45 C46 H46 119.9

loop_
_geom_bond_atom_site_label_1
_geom_bond_atom_site_label_2
_geom_bond_distance
N1 C13 1.343(2)
N1 C16 1.332(3)
N2 C14 1.336(3)
N2 C15 1.345(2)
N3 C32 1.419(3)
N3 C35 1.417(3)
N3 C41 1.427(3)
C1 C2 1.383(3)
C1 C6 1.387(3)
C1 C13 1.476(3)
C2 H2 0.9300
C2 C3 1.379(3)
C3 H3 0.9300
C3 C4 1.365(4)
C4 H4 0.9300
C4 C5 1.379(3)
C5 H5 0.9300
C5 C6 1.373(3)
C6 H6 0.9300
C7 C8 1.384(3)
C7 C12 1.383(3)
C7 C14 1.491(3)
C8 H8 0.9300
C8 C9 1.391(3)
C9 H9 0.9300
C9 C10 1.370(4)
C10 H10 0.9300
C10 C11 1.374(4)
C11 H11 0.9300
C11 C12 1.378(3)
C12 H12 0.9300
C13 C14 1.411(3)
C15 C16 1.405(3)
C15 C17 1.482(3)
C16 C23 1.490(3)
C17 C18 1.385(3)
C17 C22 1.387(3)
C18 H18 0.9300
C18 C19 1.373(3)
C19 H19 0.9300
C19 C20 1.371(4)
C20 H20 0.9300
C20 C21 1.368(4)
C21 H21 0.9300
C21 C22 1.381(3)
C22 H22 0.9300
C23 C24 1.396(3)
C23 C28 1.389(3)
C24 H24 0.9300
C24 C25 1.380(3)
C25 H25 0.9300
C25 C26 1.394(3)
C26 C27 1.386(3)
C26 C29 1.489(3)
C27 H27 0.9300
C27 C28 1.380(3)
C28 H28 0.9300
C29 C30 1.386(3)
C29 C34 1.396(3)
C30 H30 0.9300
C30 C31 1.388(3)
C31 H31 0.9300
C31 C32 1.381(3)
C32 C33 1.387(3)
C33 H33 0.9300
C33 C34 1.375(3)
C34 H34 0.9300
C35 C36 1.377(4)
C35 C40 1.380(3)
C36 H36 0.9300
C36 C37 1.414(4)
C37 H37 0.9300
C37 C38 1.364(4)
C38 H38 0.9300
C38 C39 1.336(4)
C39 H39 0.9300
C39 C40 1.377(4)
C40 H40 0.9300
C41 C42 1.379(3)
C41 C46 1.384(4)
C42 H42 0.9300
C42 C43 1.391(4)
C43 H43 0.9300
C43 C44 1.358(5)
C44 H44 0.9300
C44 C45 1.359(5)
C45 H45 0.9300
C45 C46 1.374(4)
C46 H46 0.9300

loop_
_geom_torsion_atom_site_label_1
_geom_torsion_atom_site_label_2
_geom_torsion_atom_site_label_3
_geom_torsion_atom_site_label_4
_geom_torsion
N1 C13 C14 N2 -13.5(3)
N1 C13 C14 C7 167.89(19)
N1 C16 C23 C24 155.1(2)
N1 C16 C23 C28 -21.6(3)
N2 C15 C16 N1 -12.1(3)
N2 C15 C16 C23 166.68(19)
N2 C15 C17 C18 -49.1(3)
N2 C15 C17 C22 128.3(2)
N3 C32 C33 C34 175.6(2)
N3 C35 C36 C37 178.4(3)
N3 C35 C40 C39 -178.2(2)
N3 C41 C42 C43 -179.7(2)
N3 C41 C46 C45 179.4(2)
C1 C2 C3 C4 -0.9(4)
C1 C13 C14 N2 163.9(2)
C1 C13 C14 C7 -14.7(3)
C2 C1 C6 C5 -1.0(3)
C2 C1 C13 N1 -37.8(3)
C2 C1 C13 C14 144.7(2)
C2 C3 C4 C5 0.3(4)
C3 C4 C5 C6 0.0(4)
C4 C5 C6 C1 0.4(4)
C6 C1 C2 C3 1.3(3)
C6 C1 C13 N1 138.0(2)
C6 C1 C13 C14 -39.5(3)
C7 C8 C9 C10 0.1(4)
C8 C7 C12 C11 1.6(4)
C8 C7 C14 N2 139.4(2)
C8 C7 C14 C13 -41.9(3)
C8 C9 C10 C11 0.6(4)
C9 C10 C11 C12 -0.1(4)
C10 C11 C12 C7 -1.0(4)
C12 C7 C8 C9 -1.1(4)
C12 C7 C14 N2 -39.2(3)
C12 C7 C14 C13 139.5(2)
C13 N1 C16 C15 4.3(3)
C13 N1 C16 C23 -174.68(18)
C13 C1 C2 C3 177.2(2)
C13 C1 C6 C5 -176.9(2)
C14 N2 C15 C16 6.8(3)
C14 N2 C15 C17 -171.20(19)
C14 C7 C8 C9 -179.7(2)
C14 C7 C12 C11 -179.7(2)
C15 N2 C14 C7 -175.55(18)
C15 N2 C14 C13 5.7(3)
C15 C16 C23 C24 -23.8(3)
C15 C16 C23 C28 159.5(2)
C15 C17 C18 C19 178.1(2)
C15 C17 C22 C21 -177.5(2)
C16 N1 C13 C1 -169.47(18)
C16 N1 C13 C14 8.2(3)
C16 C15 C17 C18 133.0(2)
C16 C15 C17 C22 -49.6(3)
C16 C23 C24 C25 -176.47(19)
C16 C23 C28 C27 175.5(2)
C17 C15 C16 N1 165.7(2)
C17 C15 C16 C23 -15.5(3)
C17 C18 C19 C20 -1.2(4)
C18 C17 C22 C21 0.0(3)
C18 C19 C20 C21 1.1(4)
C19 C20 C21 C22 -0.4(4)
C20 C21 C22 C17 -0.1(4)
C22 C17 C18 C19 0.6(4)
C23 C24 C25 C26 1.4(3)
C24 C23 C28 C27 -1.4(3)
C24 C25 C26 C27 -1.8(3)
C24 C25 C26 C29 176.0(2)
C25 C26 C27 C28 0.6(3)
C25 C26 C29 C30 51.6(3)
C25 C26 C29 C34 -130.5(2)
C26 C27 C28 C23 1.0(3)
C26 C29 C30 C31 175.3(2)
C26 C29 C34 C33 -177.6(2)
C27 C26 C29 C30 -130.7(3)
C27 C26 C29 C34 47.2(3)
C28 C23 C24 C25 0.3(3)
C29 C26 C27 C28 -177.2(2)
C29 C30 C31 C32 2.0(4)
C30 C29 C34 C33 0.3(4)
C30 C31 C32 N3 -177.8(2)
C30 C31 C32 C33 1.0(4)
C31 C32 C33 C34 -3.3(4)
C32 N3 C35 C36 -49.1(4)
C32 N3 C35 C40 129.8(3)
C32 N3 C41 C42 134.7(2)
C32 N3 C41 C46 -45.3(3)
C32 C33 C34 C29 2.6(4)
C34 C29 C30 C31 -2.6(4)
C35 N3 C32 C31 -25.1(4)
C35 N3 C32 C33 156.0(3)
C35 N3 C41 C42 -59.1(3)
C35 N3 C41 C46 120.9(3)
C35 C36 C37 C38 -0.4(5)
C36 C35 C40 C39 0.8(4)
C36 C37 C38 C39 1.1(5)
C37 C38 C39 C40 -0.9(5)
C38 C39 C40 C35 0.0(4)
C40 C35 C36 C37 -0.6(4)
C41 N3 C32 C31 140.6(3)
C41 N3 C32 C33 -38.2(3)
C41 N3 C35 C36 145.1(3)
C41 N3 C35 C40 -35.9(3)
C41 C42 C43 C44 0.2(4)
C42 C41 C46 C45 -0.7(4)
C42 C43 C44 C45 -0.4(5)
C43 C44 C45 C46 0.0(5)
C44 C45 C46 C41 0.5(4)
C46 C41 C42 C43 0.3(4)
